data_4313863
loop_
_publ_author_name
'David R. Manke'
'Daniel G. Nocera'

_publ_contact_author 'Daniel G. Nocera'
_publ_contact_author_email nocera@mit.edu
_publ_section_title
;
 Bis(alkylamido)phenylborane Complexes of Zirconium, Hafnium, and Vanadium
;
_journal_name_full 'Inorganic Chemistry'
_journal_page_first 4431
_journal_page_last 4436
_journal_paper_doi 10.1021/ic0340478
_journal_volume 42
_journal_year 2003
_chemical_formula_sum 'C35 H61 B2 N4 O Zr'
_chemical_formula_weight 666.72
_chemical_name_systematic
;
Bis(bis(tert-butylamido)phenylborane)-tetrahydrofuran-zirconium n-hexane solvate
;
_space_group_IT_number 14
_symmetry_cell_setting monoclinic
_symmetry_space_group_name_Hall '-P 2yn'
_symmetry_space_group_name_H-M 'P 1 21/n 1'
_atom_sites_solution_hydrogens geom
_atom_sites_solution_primary direct
_atom_sites_solution_secondary difmap
_cell_angle_alpha 90.00
_cell_angle_beta 91.119(2)
_cell_angle_gamma 90.00
_cell_formula_units_Z 4
_cell_length_a 10.8574(13)
_cell_length_b 13.3389(16)
_cell_length_c 26.086(3)
_cell_measurement_temperature 183(2)
_cell_volume 3777.2(8)
_computing_cell_refinement 'Bruker SMART'
_computing_data_collection 'Bruker SMART'
_computing_data_reduction 'Bruker SAINT'
_computing_molecular_graphics 'Bruker SHELXTL'
_computing_publication_material 'Bruker SHELXTL'
_computing_structure_refinement 'SHELXL-97 (Sheldrick, 1997)'
_computing_structure_solution 'SHELXS-97 (Sheldrick, 1990)'
_diffrn_ambient_temperature 183(2)
_diffrn_measured_fraction_theta_full 0.982
_diffrn_measured_fraction_theta_max 0.982
_diffrn_measurement_device_type 'CCD area detector'
_diffrn_measurement_method 'phi and omega scans'
_diffrn_radiation_monochromator graphite
_diffrn_radiation_source 'fine-focus sealed tube'
_diffrn_radiation_type MoK\a
_diffrn_radiation_wavelength 0.71073
_diffrn_reflns_av_R_equivalents 0.0236
_diffrn_reflns_av_sigmaI/netI 0.0247
_diffrn_reflns_limit_h_max 10
_diffrn_reflns_limit_h_min -10
_diffrn_reflns_limit_k_max 12
_diffrn_reflns_limit_k_min -10
_diffrn_reflns_limit_l_max 23
_diffrn_reflns_limit_l_min -25
_diffrn_reflns_number 10110
_diffrn_reflns_theta_full 19.99
_diffrn_reflns_theta_max 19.99
_diffrn_reflns_theta_min 2.42
_exptl_absorpt_coefficient_mu 0.321
_exptl_absorpt_correction_type none
_exptl_crystal_colour colorless
_exptl_crystal_density_diffrn 1.172
_exptl_crystal_density_meas 0
_exptl_crystal_density_method 'not measured'
_exptl_crystal_description block
_exptl_crystal_F_000 1428
_exptl_crystal_preparation hexanes
_exptl_crystal_size_max 0.71
_exptl_crystal_size_mid 0.52
_exptl_crystal_size_min 0.34
_refine_diff_density_max 0.735
_refine_diff_density_min -0.389
_refine_diff_density_rms 0.056
_refine_ls_extinction_coef 0.0027(3)
_refine_ls_extinction_expression Fc^*^=kFc[1+0.001xFc^2^\l^3^/sin(2\q)]^-1/4^
_refine_ls_extinction_method SHELXL
_refine_ls_goodness_of_fit_ref 1.189
_refine_ls_hydrogen_treatment mixed
_refine_ls_matrix_type full
_refine_ls_number_parameters 402
_refine_ls_number_reflns 3466
_refine_ls_number_restraints 0
_refine_ls_restrained_S_all 1.189
_refine_ls_R_factor_all 0.0449
_refine_ls_R_factor_gt 0.0428
_refine_ls_shift/su_max 0.008
_refine_ls_shift/su_mean 0.000
_refine_ls_structure_factor_coef Fsqd
_refine_ls_weighting_details 'calc w=1/[\s^2^(Fo^2^)+(0.0050P)^2^+12.2837P] where P=(Fo^2^+2Fc^2^)/3'
_refine_ls_weighting_scheme calc
_refine_ls_wR_factor_gt 0.0993
_refine_ls_wR_factor_ref 0.1001
_reflns_number_gt 3300
_reflns_number_total 3466
_reflns_threshold_expression >2sigma(I)
_cod_data_source_file ic0340478rom20030428_120204_1.cif
_cod_data_source_block compd1
_cod_depositor_comments
;
The following automatic conversions were performed:

'_symmetry_cell_setting' value 'Monoclinic' changed to 'monoclinic'
according to the built-in table from CIF Core dictionary named
'cif_core.dic' version 2.4.1 from 2010-06-29.

Automatic conversion script
Id: cif_fix_values 1646 2011-03-28 12:23:43Z adriana 
;
_cod_original_cell_volume 3777.3(8)
_cod_database_code 4313863

loop_
_symmetry_equiv_pos_as_xyz
'x, y, z'
'-x+1/2, y+1/2, -z+1/2'
'-x, -y, -z'
'x-1/2, -y-1/2, z-1/2'

loop_
_atom_site_label
_atom_site_type_symbol
_atom_site_fract_x
_atom_site_fract_y
_atom_site_fract_z
_atom_site_U_iso_or_equiv
_atom_site_adp_type
_atom_site_occupancy
_atom_site_symmetry_multiplicity
_atom_site_calc_flag
_atom_site_refinement_flags
_atom_site_disorder_assembly
_atom_site_disorder_group
Zr1 Zr 0.49428(4) 0.37605(4) 0.182072(17) 0.0263(2) Uani 1 1 d . . .
O1 O 0.5091(3) 0.3771(2) 0.27011(11) 0.0335(9) Uani 1 1 d . . .
N1 N 0.5206(4) 0.2603(3) 0.13195(15) 0.0319(11) Uani 1 1 d . . .
N2 N 0.3479(3) 0.2719(3) 0.18791(15) 0.0289(10) Uani 1 1 d . . .
N3 N 0.6459(3) 0.4764(3) 0.18406(14) 0.0291(10) Uani 1 1 d . . .
N4 N 0.4457(3) 0.5050(3) 0.14446(14) 0.0274(10) Uani 1 1 d . . .
B1 B 0.4040(6) 0.2149(4) 0.1474(2) 0.0318(16) Uani 1 1 d . . .
B2 B 0.5708(5) 0.5441(4) 0.1532(2) 0.0294(15) Uani 1 1 d . . .
C1 C 0.6070(5) 0.2278(4) 0.0917(2) 0.0387(14) Uani 1 1 d . . .
C2 C 0.6899(6) 0.3164(5) 0.0795(3) 0.073(2) Uani 1 1 d . . .
H2A H 0.6392 0.3732 0.0679 0.110 Uiso 1 1 calc R . .
H2B H 0.7466 0.2975 0.0524 0.110 Uiso 1 1 calc R . .
H2C H 0.7371 0.3357 0.1103 0.110 Uiso 1 1 calc R . .
C3 C 0.6823(7) 0.1411(5) 0.1101(3) 0.080(2) Uani 1 1 d . . .
H3A H 0.7242 0.1587 0.1424 0.121 Uiso 1 1 calc R . .
H3B H 0.7436 0.1242 0.0844 0.121 Uiso 1 1 calc R . .
H3C H 0.6284 0.0832 0.1155 0.121 Uiso 1 1 calc R . .
C4 C 0.5414(6) 0.2005(6) 0.0412(2) 0.081(2) Uani 1 1 d . . .
H4A H 0.4948 0.1382 0.0456 0.121 Uiso 1 1 calc R . .
H4B H 0.6024 0.1911 0.0144 0.121 Uiso 1 1 calc R . .
H4C H 0.4848 0.2546 0.0312 0.121 Uiso 1 1 calc R . .
C5 C 0.2345(5) 0.2443(4) 0.21539(19) 0.0374(14) Uani 1 1 d . . .
C6 C 0.2522(5) 0.1461(4) 0.2451(2) 0.0444(15) Uani 1 1 d . . .
H6A H 0.2702 0.0918 0.2210 0.067 Uiso 1 1 calc R . .
H6B H 0.1767 0.1303 0.2634 0.067 Uiso 1 1 calc R . .
H6C H 0.3209 0.1534 0.2697 0.067 Uiso 1 1 calc R . .
C7 C 0.1214(5) 0.2340(4) 0.1793(2) 0.0463(15) Uani 1 1 d . . .
H7A H 0.1108 0.2958 0.1594 0.069 Uiso 1 1 calc R . .
H7B H 0.0478 0.2220 0.1995 0.069 Uiso 1 1 calc R . .
H7C H 0.1337 0.1775 0.1559 0.069 Uiso 1 1 calc R . .
C8 C 0.2085(5) 0.3282(4) 0.2540(2) 0.0474(16) Uani 1 1 d . . .
H8A H 0.2773 0.3330 0.2787 0.071 Uiso 1 1 calc R . .
H8B H 0.1325 0.3130 0.2721 0.071 Uiso 1 1 calc R . .
H8C H 0.1991 0.3920 0.2357 0.071 Uiso 1 1 calc R . .
C9 C 0.7735(4) 0.4922(4) 0.20337(19) 0.0359(14) Uani 1 1 d . . .
C10 C 0.7774(5) 0.5692(5) 0.2463(2) 0.0484(16) Uani 1 1 d . . .
H10A H 0.7419 0.6325 0.2339 0.073 Uiso 1 1 calc R . .
H10B H 0.8630 0.5802 0.2575 0.073 Uiso 1 1 calc R . .
H10C H 0.7297 0.5445 0.2753 0.073 Uiso 1 1 calc R . .
C11 C 0.8194(5) 0.3916(5) 0.2241(3) 0.0605(19) Uani 1 1 d . . .
H11A H 0.7664 0.3696 0.2519 0.091 Uiso 1 1 calc R . .
H11B H 0.9042 0.3989 0.2372 0.091 Uiso 1 1 calc R . .
H11C H 0.8171 0.3417 0.1965 0.091 Uiso 1 1 calc R . .
C12 C 0.8614(5) 0.5263(4) 0.1605(2) 0.0459(15) Uani 1 1 d . . .
H12A H 0.8588 0.4774 0.1325 0.069 Uiso 1 1 calc R . .
H12B H 0.9456 0.5311 0.1745 0.069 Uiso 1 1 calc R . .
H12C H 0.8351 0.5920 0.1475 0.069 Uiso 1 1 calc R . .
C13 C 0.3490(4) 0.5393(4) 0.10784(18) 0.0293(13) Uani 1 1 d . . .
C14 C 0.2281(5) 0.4903(4) 0.1233(2) 0.0466(15) Uani 1 1 d . . .
H14A H 0.2366 0.4172 0.1219 0.070 Uiso 1 1 calc R . .
H14B H 0.1619 0.5115 0.0996 0.070 Uiso 1 1 calc R . .
H14C H 0.2081 0.5107 0.1582 0.070 Uiso 1 1 calc R . .
C15 C 0.3812(5) 0.5036(4) 0.05401(19) 0.0462(15) Uani 1 1 d . . .
H15A H 0.4597 0.5334 0.0440 0.069 Uiso 1 1 calc R . .
H15B H 0.3162 0.5243 0.0296 0.069 Uiso 1 1 calc R . .
H15C H 0.3883 0.4304 0.0539 0.069 Uiso 1 1 calc R . .
C16 C 0.3301(5) 0.6523(4) 0.1073(2) 0.0401(14) Uani 1 1 d . . .
H16A H 0.3208 0.6764 0.1425 0.060 Uiso 1 1 calc R . .
H16B H 0.2558 0.6686 0.0871 0.060 Uiso 1 1 calc R . .
H16C H 0.4016 0.6848 0.0921 0.060 Uiso 1 1 calc R . .
C17 C 0.3474(5) 0.1181(4) 0.12001(19) 0.0321(13) Uani 1 1 d . . .
C18 C 0.3784(5) 0.0208(4) 0.1347(2) 0.0423(15) Uani 1 1 d . . .
H18 H 0.4330 0.0113 0.1632 0.051 Uiso 1 1 calc R . .
C19 C 0.3322(6) -0.0624(4) 0.1092(3) 0.0529(17) Uani 1 1 d . . .
H19 H 0.3551 -0.1278 0.1202 0.063 Uiso 1 1 calc R . .
C20 C 0.2543(6) -0.0506(5) 0.0684(3) 0.0571(18) Uani 1 1 d . . .
H20 H 0.2230 -0.1078 0.0509 0.069 Uiso 1 1 calc R . .
C21 C 0.2197(6) 0.0449(5) 0.0521(2) 0.0560(17) Uani 1 1 d . . .
H21 H 0.1653 0.0533 0.0235 0.067 Uiso 1 1 calc R . .
C22 C 0.2657(5) 0.1272(5) 0.0782(2) 0.0451(15) Uani 1 1 d . . .
H22 H 0.2409 0.1922 0.0674 0.054 Uiso 1 1 calc R . .
C23 C 0.6136(4) 0.6494(4) 0.13066(18) 0.0268(12) Uani 1 1 d . . .
C24 C 0.6020(4) 0.7378(4) 0.1581(2) 0.0347(14) Uani 1 1 d . . .
H24 H 0.5746 0.7350 0.1925 0.042 Uiso 1 1 calc R . .
C25 C 0.6291(5) 0.8297(4) 0.1369(3) 0.0467(16) Uani 1 1 d . . .
H25 H 0.6203 0.8890 0.1566 0.056 Uiso 1 1 calc R . .
C26 C 0.6682(5) 0.8359(5) 0.0878(3) 0.0550(18) Uani 1 1 d . . .
H26 H 0.6848 0.8995 0.0730 0.066 Uiso 1 1 calc R . .
C27 C 0.6838(5) 0.7501(5) 0.0596(2) 0.0514(17) Uani 1 1 d . . .
H27 H 0.7128 0.7541 0.0255 0.062 Uiso 1 1 calc R . .
C28 C 0.6570(5) 0.6570(4) 0.0811(2) 0.0371(14) Uani 1 1 d . . .
H28 H 0.6685 0.5978 0.0615 0.045 Uiso 1 1 calc R . .
C29 C 0.4851(5) 0.4651(4) 0.3014(2) 0.0398(14) Uani 1 1 d . . .
H29A H 0.3957 0.4790 0.3026 0.048 Uiso 1 1 calc R . .
H29B H 0.5275 0.5248 0.2877 0.048 Uiso 1 1 calc R . .
C30 C 0.5355(5) 0.4386(5) 0.3538(2) 0.0523(17) Uani 1 1 d . . .
H30A H 0.4911 0.4747 0.3809 0.063 Uiso 1 1 calc R . .
H30B H 0.6245 0.4542 0.3569 0.063 Uiso 1 1 calc R . .
C31 C 0.5129(6) 0.3270(5) 0.3565(2) 0.0529(17) Uani 1 1 d . . .
H31A H 0.5686 0.2949 0.3821 0.063 Uiso 1 1 calc R . .
H31B H 0.4265 0.3124 0.3654 0.063 Uiso 1 1 calc R . .
C32 C 0.5403(5) 0.2920(4) 0.3031(2) 0.0393(14) Uani 1 1 d . . .
H32A H 0.6284 0.2742 0.3002 0.047 Uiso 1 1 calc R . .
H32B H 0.4896 0.2328 0.2939 0.047 Uiso 1 1 calc R . .
C33 C 1.0061(7) 0.7389(6) 0.9983(3) 0.083(2) Uani 1 1 d . . .
H33A H 1.0914 0.7446 1.0109 0.125 Uiso 1 1 calc R . .
H33B H 0.9554 0.7899 1.0148 0.125 Uiso 1 1 calc R . .
H33C H 1.0032 0.7491 0.9611 0.125 Uiso 1 1 calc R . .
C34 C 0.9574(8) 0.6368(8) 1.0105(5) 0.126(4) Uani 1 1 d . . .
H34A H 0.9514 0.6321 1.0483 0.151 Uiso 1 1 calc R . .
H34B H 0.8723 0.6328 0.9963 0.151 Uiso 1 1 calc R . .
C35 C 1.0211(6) 0.5509(5) 0.9938(3) 0.083(2) Uani 1 1 d . . .
H35A H 1.1068 0.5567 1.0071 0.100 Uiso 1 1 calc R . .
H35B H 1.0248 0.5551 0.9560 0.100 Uiso 1 1 calc R . .

loop_
_atom_site_aniso_label
_atom_site_aniso_U_11
_atom_site_aniso_U_22
_atom_site_aniso_U_33
_atom_site_aniso_U_23
_atom_site_aniso_U_13
_atom_site_aniso_U_12
Zr1 0.0301(3) 0.0226(3) 0.0262(3) 0.0012(2) 0.0015(2) -0.0021(2)
O1 0.045(2) 0.029(2) 0.0266(19) 0.0019(18) -0.0007(16) 0.0042(17)
N1 0.034(3) 0.028(3) 0.035(3) -0.002(2) 0.007(2) -0.001(2)
N2 0.033(2) 0.025(2) 0.029(2) 0.001(2) 0.007(2) -0.005(2)
N3 0.028(3) 0.032(3) 0.027(2) 0.005(2) -0.002(2) -0.004(2)
N4 0.030(3) 0.024(2) 0.028(2) -0.002(2) 0.000(2) 0.000(2)
B1 0.042(4) 0.026(4) 0.028(4) 0.006(3) -0.003(3) 0.001(3)
B2 0.033(4) 0.032(4) 0.023(3) -0.003(3) 0.007(3) 0.000(3)
C1 0.040(3) 0.034(3) 0.043(4) -0.006(3) 0.013(3) -0.004(3)
C2 0.081(5) 0.060(5) 0.080(5) -0.009(4) 0.047(4) -0.008(4)
C3 0.086(5) 0.072(5) 0.085(5) 0.025(4) 0.034(4) 0.045(4)
C4 0.071(5) 0.134(7) 0.038(4) -0.023(4) 0.018(3) 0.000(5)
C5 0.039(3) 0.037(3) 0.037(3) -0.004(3) 0.008(3) -0.010(3)
C6 0.054(4) 0.035(4) 0.044(3) 0.003(3) 0.008(3) -0.014(3)
C7 0.040(3) 0.051(4) 0.048(4) -0.004(3) 0.008(3) -0.008(3)
C8 0.044(4) 0.045(4) 0.053(4) -0.011(3) 0.020(3) -0.011(3)
C9 0.031(3) 0.040(4) 0.037(3) 0.009(3) 0.001(3) -0.005(3)
C10 0.044(4) 0.069(4) 0.033(3) 0.000(3) -0.006(3) -0.019(3)
C11 0.036(3) 0.066(5) 0.079(5) 0.036(4) -0.018(3) -0.004(3)
C12 0.036(3) 0.052(4) 0.049(4) 0.002(3) -0.005(3) -0.004(3)
C13 0.029(3) 0.027(3) 0.031(3) 0.001(2) -0.004(2) 0.001(2)
C14 0.035(3) 0.050(4) 0.054(4) 0.013(3) -0.008(3) -0.002(3)
C15 0.047(4) 0.054(4) 0.037(3) -0.007(3) -0.008(3) 0.007(3)
C16 0.039(3) 0.031(4) 0.050(4) 0.003(3) -0.006(3) 0.003(3)
C17 0.037(3) 0.030(4) 0.030(3) -0.001(3) 0.007(3) -0.002(3)
C18 0.043(3) 0.033(4) 0.051(4) -0.005(3) 0.003(3) -0.005(3)
C19 0.060(4) 0.025(4) 0.074(5) -0.009(3) 0.018(4) -0.005(3)
C20 0.060(4) 0.050(5) 0.062(5) -0.032(4) 0.016(4) -0.019(4)
C21 0.060(4) 0.066(5) 0.041(4) -0.013(4) -0.002(3) -0.014(4)
C22 0.055(4) 0.039(4) 0.041(4) 0.000(3) 0.004(3) -0.001(3)
C23 0.026(3) 0.024(3) 0.031(3) 0.004(3) -0.003(2) -0.002(2)
C24 0.033(3) 0.032(4) 0.039(3) 0.001(3) -0.004(3) -0.002(3)
C25 0.045(4) 0.029(4) 0.065(5) 0.002(3) -0.014(3) -0.003(3)
C26 0.051(4) 0.037(4) 0.077(5) 0.025(4) -0.015(4) -0.013(3)
C27 0.038(4) 0.073(5) 0.043(4) 0.029(4) -0.003(3) -0.009(3)
C28 0.034(3) 0.041(4) 0.036(4) 0.004(3) -0.002(3) -0.004(3)
C29 0.043(3) 0.030(3) 0.047(4) -0.012(3) 0.003(3) 0.003(3)
C30 0.048(4) 0.074(5) 0.035(4) -0.014(3) 0.000(3) 0.004(3)
C31 0.053(4) 0.069(5) 0.037(4) 0.015(3) 0.003(3) 0.001(3)
C32 0.040(3) 0.036(3) 0.042(4) 0.009(3) -0.002(3) 0.002(3)
C33 0.061(5) 0.087(6) 0.100(6) -0.026(5) -0.001(4) 0.002(4)
C34 0.081(6) 0.102(8) 0.195(11) -0.023(8) -0.003(7) 0.006(6)
C35 0.049(5) 0.085(6) 0.115(6) 0.000(5) -0.020(4) -0.003(4)

loop_
_atom_type_symbol
_atom_type_description
_atom_type_scat_dispersion_real
_atom_type_scat_dispersion_imag
_atom_type_scat_source
C C 0.0033 0.0016 'International Tables Vol C Tables 4.2.6.8 and 6.1.1.4'
H H 0.0000 0.0000 'International Tables Vol C Tables 4.2.6.8 and 6.1.1.4'
B B 0.0013 0.0007 'International Tables Vol C Tables 4.2.6.8 and 6.1.1.4'
N N 0.0061 0.0033 'International Tables Vol C Tables 4.2.6.8 and 6.1.1.4'
O O 0.0106 0.0060 'International Tables Vol C Tables 4.2.6.8 and 6.1.1.4'
Zr Zr -2.9673 0.5597 'International Tables Vol C Tables 4.2.6.8 and 6.1.1.4'

loop_
_geom_angle_atom_site_label_1
_geom_angle_atom_site_label_2
_geom_angle_atom_site_label_3
_geom_angle
_geom_angle_site_symmetry_1
_geom_angle_site_symmetry_3
_geom_angle_publ_flag
N4 Zr1 N1 111.45(15) . . ?
N4 Zr1 N2 113.54(15) . . ?
N1 Zr1 N2 70.47(15) . . ?
N4 Zr1 N3 70.95(15) . . ?
N1 Zr1 N3 111.93(15) . . ?
N2 Zr1 N3 174.14(15) . . ?
N4 Zr1 O1 119.14(13) . . ?
N1 Zr1 O1 129.40(14) . . ?
N2 Zr1 O1 88.29(13) . . ?
N3 Zr1 O1 86.14(13) . . ?
N4 Zr1 B2 35.78(17) . . ?
N1 Zr1 B2 115.52(17) . . ?
N2 Zr1 B2 149.30(17) . . ?
N3 Zr1 B2 35.22(17) . . ?
O1 Zr1 B2 106.07(15) . . ?
N4 Zr1 B1 116.75(16) . . ?
N1 Zr1 B1 35.56(18) . . ?
N2 Zr1 B1 34.95(17) . . ?
N3 Zr1 B1 147.37(18) . . ?
O1 Zr1 B1 112.47(16) . . ?
B2 Zr1 B1 141.43(18) . . ?
C29 O1 C32 109.7(3) . . ?
C29 O1 Zr1 123.7(3) . . ?
C32 O1 Zr1 126.6(3) . . ?
B1 N1 C1 129.3(4) . . ?
B1 N1 Zr1 90.2(3) . . ?
C1 N1 Zr1 140.3(3) . . ?
B1 N2 C5 126.0(4) . . ?
B1 N2 Zr1 88.0(3) . . ?
C5 N2 Zr1 146.0(3) . . ?
B2 N3 C9 127.8(4) . . ?
B2 N3 Zr1 87.2(3) . . ?
C9 N3 Zr1 145.0(3) . . ?
B2 N4 C13 129.3(4) . . ?
B2 N4 Zr1 89.7(3) . . ?
C13 N4 Zr1 138.1(3) . . ?
N2 B1 N1 111.2(4) . . ?
N2 B1 C17 126.1(5) . . ?
N1 B1 C17 122.6(5) . . ?
N2 B1 Zr1 57.0(2) . . ?
N1 B1 Zr1 54.2(2) . . ?
C17 B1 Zr1 174.3(4) . . ?
N3 B2 N4 111.9(4) . . ?
N3 B2 C23 126.0(5) . . ?
N4 B2 C23 122.1(5) . . ?
N3 B2 Zr1 57.6(2) . . ?
N4 B2 Zr1 54.5(2) . . ?
C23 B2 Zr1 175.4(4) . . ?
N1 C1 C3 110.5(5) . . ?
N1 C1 C2 107.7(4) . . ?
C3 C1 C2 110.4(5) . . ?
N1 C1 C4 112.8(4) . . ?
C3 C1 C4 109.6(5) . . ?
C2 C1 C4 105.7(5) . . ?
N2 C5 C6 111.1(4) . . ?
N2 C5 C8 107.5(4) . . ?
C6 C5 C8 108.4(4) . . ?
N2 C5 C7 112.7(4) . . ?
C6 C5 C7 108.9(4) . . ?
C8 C5 C7 108.2(4) . . ?
N3 C9 C10 111.1(4) . . ?
N3 C9 C11 107.0(4) . . ?
C10 C9 C11 109.2(5) . . ?
N3 C9 C12 112.4(4) . . ?
C10 C9 C12 108.9(4) . . ?
C11 C9 C12 108.2(5) . . ?
N4 C13 C16 114.0(4) . . ?
N4 C13 C14 107.5(4) . . ?
C16 C13 C14 108.1(4) . . ?
N4 C13 C15 108.9(4) . . ?
C16 C13 C15 109.5(4) . . ?
C14 C13 C15 108.8(4) . . ?
C18 C17 C22 116.2(5) . . ?
C18 C17 B1 122.9(5) . . ?
C22 C17 B1 120.9(5) . . ?
C19 C18 C17 122.2(5) . . ?
C20 C19 C18 119.9(6) . . ?
C19 C20 C21 120.5(6) . . ?
C22 C21 C20 118.9(6) . . ?
C21 C22 C17 122.3(6) . . ?
C24 C23 C28 117.1(5) . . ?
C24 C23 B2 121.8(4) . . ?
C28 C23 B2 121.0(4) . . ?
C25 C24 C23 121.7(5) . . ?
C26 C25 C24 120.4(6) . . ?
C25 C26 C27 119.9(6) . . ?
C26 C27 C28 119.8(5) . . ?
C23 C28 C27 121.1(5) . . ?
O1 C29 C30 104.7(4) . . ?
C29 C30 C31 102.6(5) . . ?
C32 C31 C30 103.1(5) . . ?
O1 C32 C31 104.9(4) . . ?
C35 C34 C33 119.7(8) . . ?
C34 C35 C35 121.7(10) . 3_767 ?

loop_
_geom_bond_atom_site_label_1
_geom_bond_atom_site_label_2
_geom_bond_distance
_geom_bond_site_symmetry_2
_geom_bond_publ_flag
Zr1 N4 2.044(4) . ?
Zr1 N1 2.046(4) . ?
Zr1 N2 2.118(4) . ?
Zr1 N3 2.122(4) . ?
Zr1 O1 2.299(3) . ?
Zr1 B2 2.511(6) . ?
Zr1 B1 2.522(6) . ?
O1 C29 1.457(6) . ?
O1 C32 1.460(6) . ?
N1 B1 1.467(7) . ?
N1 C1 1.487(6) . ?
N2 B1 1.446(7) . ?
N2 C5 1.484(6) . ?
N3 B2 1.450(7) . ?
N3 C9 1.480(6) . ?
N4 B2 1.468(7) . ?
N4 C13 1.479(6) . ?
B1 C17 1.594(8) . ?
B2 C23 1.596(8) . ?
C1 C3 1.490(8) . ?
C1 C2 1.524(8) . ?
C1 C4 1.531(8) . ?
C5 C6 1.531(7) . ?
C5 C8 1.535(7) . ?
C5 C7 1.539(7) . ?
C9 C10 1.520(8) . ?
C9 C11 1.527(8) . ?
C9 C12 1.553(7) . ?
C13 C16 1.522(7) . ?
C13 C14 1.527(7) . ?
C13 C15 1.530(7) . ?
C17 C18 1.392(7) . ?
C17 C22 1.397(7) . ?
C18 C19 1.384(8) . ?
C19 C20 1.355(9) . ?
C20 C21 1.392(9) . ?
C21 C22 1.379(8) . ?
C23 C24 1.388(7) . ?
C23 C28 1.388(7) . ?
C24 C25 1.379(8) . ?
C25 C26 1.360(9) . ?
C26 C27 1.373(9) . ?
C27 C28 1.396(8) . ?
C29 C30 1.503(8) . ?
C30 C31 1.511(8) . ?
C31 C32 1.504(8) . ?
C33 C34 1.498(11) . ?
C34 C35 1.412(11) . ?
C35 C35 1.470(14) 3_767 ?
